data_1502486
loop_
_publ_author_name
'Huang, Huanan'
'Li, Jing'
'Lescop, Christophe'
'Duan, Zheng'

_publ_section_title
;
 Palladium-catalyzed regioselective C-S bond cleavage of thiophenes.
;
_journal_issue 19
_journal_name_full 'Organic letters'
_journal_page_first 5252
_journal_page_last 5255
_journal_paper_doi 10.1021/ol2021302
_journal_volume 13
_journal_year 2011
_chemical_formula_moiety 'C H2 Cl2, C62 H50 S'
_chemical_formula_sum 'C63 H52 Cl2 S'
_chemical_formula_weight 912.01
_chemical_name_systematic
;
 ? 
;
_space_group_crystal_system monoclinic
_space_group_IT_number 14
_space_group_name_Hall '-P 2yn'
_space_group_name_H-M_alt 'P 1 21/n 1'
_symmetry_space_group_name_Hall '-P 2yn'
_symmetry_space_group_name_H-M 'P 1 21/n 1'
_atom_sites_solution_hydrogens geom
_atom_sites_solution_primary direct
_atom_sites_solution_secondary difmap
_audit_creation_date 2011-05-06
_audit_creation_method
;
  Olex2 1.1
  (compiled 2011.02.15 svn.r1672, GUI svn.r3494)
;
_cell_angle_alpha 90.00
_cell_angle_beta 96.848(4)
_cell_angle_gamma 90.00
_cell_formula_units_Z 4
_cell_length_a 13.8181(6)
_cell_length_b 24.0094(12)
_cell_length_c 15.1905(7)
_cell_measurement_reflns_used 4008
_cell_measurement_temperature 290.65
_cell_measurement_theta_max 72.4820
_cell_measurement_theta_min 3.2185
_cell_volume 5003.7(4)
_computing_cell_refinement
;
CrysAlisPro, Agilent Technologies,
Version 1.171.34.49 (release 20-01-2011 CrysAlis171 .NET)
(compiled Jan 20 2011,15:58:25)
;
_computing_data_collection
;
CrysAlisPro, Agilent Technologies,
Version 1.171.34.49 (release 20-01-2011 CrysAlis171 .NET)
(compiled Jan 20 2011,15:58:25)
;
_computing_data_reduction
;
CrysAlisPro, Agilent Technologies,
Version 1.171.34.49 (release 20-01-2011 CrysAlis171 .NET)
(compiled Jan 20 2011,15:58:25)
;
_computing_molecular_graphics
;
O. V. Dolomanov, L. J. Bourhis, R. J. Gildea, J. A. K. Howard and H. Puschmann,
OLEX2: a complete structure solution, refinement and analysis program.
J. Appl. Cryst. (2009). 42, 339-341.
;
_computing_publication_material
;
O. V. Dolomanov, L. J. Bourhis, R. J. Gildea, J. A. K. Howard and H. Puschmann,
OLEX2: a complete structure solution, refinement and analysis program.
J. Appl. Cryst. (2009). 42, 339-341.
;
_computing_structure_refinement 'SHELXL-97 (Sheldrick, 1997)'
_computing_structure_solution 'A short history of SHELX (Sheldrick, 2007)'
_diffrn_ambient_temperature 290.65
_diffrn_detector_area_resol_mean 16.2312
_diffrn_measured_fraction_theta_full 1.000
_diffrn_measured_fraction_theta_max 1.000
_diffrn_measurement_details
;
  1 omega   23.00   65.00   1.0000    2.0000
omega____ theta____ kappa____ phi______ frames
    -        0.0000   37.0000  -60.0000 42

  2 omega    8.00   34.00   1.0000    2.0000
omega____ theta____ kappa____ phi______ frames
    -        0.0000   37.0000 -180.0000 26

  3 omega  -17.00   10.00   1.0000    2.0000
omega____ theta____ kappa____ phi______ frames
    -        0.0000   37.0000  -60.0000 27

  4 omega -104.00  -27.00   1.0000   12.0000
omega____ theta____ kappa____ phi______ frames
    -      -42.5000  -50.0000 -180.0000 77

  5 omega  -95.00  -16.00   1.0000   12.0000
omega____ theta____ kappa____ phi______ frames
    -      -42.5000  125.0000   60.0000 79

  6 omega  -39.00  -13.00   1.0000   12.0000
omega____ theta____ kappa____ phi______ frames
    -      -42.5000  -77.0000  -90.0000 26

  7 omega   27.00  121.00   1.0000   12.0000
omega____ theta____ kappa____ phi______ frames
    -       55.8596   77.0000  -90.0000 94

  8 omega  -14.00   17.00   1.0000   12.0000
omega____ theta____ kappa____ phi______ frames
    -       55.8596  -37.0000    0.0000 31

  9 omega   82.00  145.00   1.0000   35.0000
omega____ theta____ kappa____ phi______ frames
    -      111.7191  -25.0000  -30.0000 63

 10 omega  109.00  135.00   1.0000   35.0000
omega____ theta____ kappa____ phi______ frames
    -      111.7191  111.0000 -180.0000 26

 11 omega   83.00  146.00   1.0000   35.0000
omega____ theta____ kappa____ phi______ frames
    -      111.7191  -25.0000 -120.0000 63

 12 omega  106.00  132.00   1.0000   35.0000
omega____ theta____ kappa____ phi______ frames
    -      111.7191  -50.0000 -150.0000 26

 13 omega   85.00  176.00   1.0000   35.0000
omega____ theta____ kappa____ phi______ frames
    -      111.7191  145.0000   69.0000 91

 14 omega  115.00  141.00   1.0000   35.0000
omega____ theta____ kappa____ phi______ frames
    -      111.7191  -25.0000    0.0000 26

 15 omega   42.00  122.00   1.0000   35.0000
omega____ theta____ kappa____ phi______ frames
    -      111.7191 -145.0000 -162.0000 80

 16 omega  119.00  171.00   1.0000   35.0000
omega____ theta____ kappa____ phi______ frames
    -      111.7191  111.0000   30.0000 52

 17 omega   68.00   94.00   1.0000   35.0000
omega____ theta____ kappa____ phi______ frames
    -      111.7191 -125.0000   98.0000 26

 18 omega   89.00  117.00   1.0000   35.0000
omega____ theta____ kappa____ phi______ frames
    -      111.7191  -50.0000   90.0000 28

 19 omega   41.00   66.00   1.0000   35.0000
omega____ theta____ kappa____ phi______ frames
    -      111.7191 -125.0000   98.0000 25

 20 omega   96.00  121.00   1.0000   35.0000
omega____ theta____ kappa____ phi______ frames
    -      111.7191 -125.0000 -175.0000 25

 21 omega   69.00  126.00   1.0000   35.0000
omega____ theta____ kappa____ phi______ frames
    -      111.7191 -145.0000  110.0000 57

 22 omega   88.00  125.00   1.0000   35.0000
omega____ theta____ kappa____ phi______ frames
    -      111.7191  -50.0000   60.0000 37
;
_diffrn_measurement_device_type 'Xcalibur, Eos, Gemini'
_diffrn_measurement_method '\w scans'
_diffrn_orient_matrix_UB_11 0.0282734000
_diffrn_orient_matrix_UB_12 0.0467752000
_diffrn_orient_matrix_UB_13 -0.0614372000
_diffrn_orient_matrix_UB_21 -0.0406481000
_diffrn_orient_matrix_UB_22 0.0437578000
_diffrn_orient_matrix_UB_23 0.0601353000
_diffrn_orient_matrix_UB_31 0.1007537000
_diffrn_orient_matrix_UB_32 0.0044808000
_diffrn_orient_matrix_UB_33 0.0550798000
_diffrn_radiation_monochromator graphite
_diffrn_radiation_type 'Cu K\a'
_diffrn_radiation_wavelength 1.5418
_diffrn_reflns_av_R_equivalents 0.0323
_diffrn_reflns_av_unetI/netI 0.0483
_diffrn_reflns_limit_h_max 16
_diffrn_reflns_limit_h_min -12
_diffrn_reflns_limit_k_max 28
_diffrn_reflns_limit_k_min -27
_diffrn_reflns_limit_l_max 18
_diffrn_reflns_limit_l_min -17
_diffrn_reflns_number 20634
_diffrn_reflns_theta_full 67.08
_diffrn_reflns_theta_max 67.08
_diffrn_reflns_theta_min 3.46
_diffrn_source 'Enhance (Cu) X-ray Source'
_exptl_absorpt_coefficient_mu 1.850
_exptl_absorpt_correction_T_max 1.00000
_exptl_absorpt_correction_T_min 0.85030
_exptl_absorpt_correction_type multi-scan
_exptl_absorpt_process_details
;
CrysAlisPro, Agilent Technologies,
Version 1.171.34.49 (release 20-01-2011 CrysAlis171 .NET)
(compiled Jan 20 2011,15:58:25)
Empirical absorption correction using spherical harmonics,
 implemented in SCALE3 ABSPACK scaling algorithm.
;
_exptl_crystal_colour colorless
_exptl_crystal_density_diffrn 1.211
_exptl_crystal_density_method 'not measured'
_exptl_crystal_description prismatic
_exptl_crystal_F_000 1920
_exptl_crystal_size_max 0.30
_exptl_crystal_size_mid 0.25
_exptl_crystal_size_min 0.20
_refine_diff_density_max 0.651
_refine_diff_density_min -0.716
_refine_diff_density_rms 0.043
_refine_ls_extinction_method none
_refine_ls_goodness_of_fit_ref 1.045
_refine_ls_hydrogen_treatment constr
_refine_ls_matrix_type full
_refine_ls_number_parameters 601
_refine_ls_number_reflns 8931
_refine_ls_number_restraints 0
_refine_ls_restrained_S_all 1.045
_refine_ls_R_factor_all 0.0950
_refine_ls_R_factor_gt 0.0658
_refine_ls_shift/su_max 0.000
_refine_ls_shift/su_mean 0.000
_refine_ls_structure_factor_coef Fsqd
_refine_ls_weighting_details 'calc w=1/[\s^2^(Fo^2^)+(0.0933P)^2^+1.1637P] where P=(Fo^2^+2Fc^2^)/3'
_refine_ls_weighting_scheme calc
_refine_ls_wR_factor_gt 0.1748
_refine_ls_wR_factor_ref 0.1984
_reflns_number_gt 6064
_reflns_number_total 8931
_reflns_threshold_expression >2sigma(I)
_cod_data_source_file ol2021302_si_002.cif
_cod_data_source_block 20110564
_cod_database_code 1502486
_reflns_odcompleteness_completeness 99.98
_reflns_odcompleteness_iscentric 1
_reflns_odcompleteness_theta 66.97

loop_
_space_group_symop_id
_space_group_symop_operation_xyz
1 'x, y, z'
2 '-x+1/2, y+1/2, -z+1/2'
3 '-x, -y, -z'
4 'x-1/2, -y-1/2, z-1/2'

loop_
_atom_site_label
_atom_site_type_symbol
_atom_site_fract_x
_atom_site_fract_y
_atom_site_fract_z
_atom_site_U_iso_or_equiv
_atom_site_adp_type
_atom_site_occupancy
_atom_site_symmetry_multiplicity
_atom_site_calc_flag
_atom_site_refinement_flags
Cl1 Cl 0.46570(15) 0.17616(10) 0.8725(2) 0.1922(10) Uani 1 1 d .
Cl2 Cl 0.32412(12) 0.12119(8) 0.75057(14) 0.1416(6) Uani 1 1 d .
S1 S 0.90859(6) 0.02396(3) 0.18805(5) 0.0570(2) Uani 1 1 d .
C1 C 1.0149(2) -0.10953(15) 0.3807(2) 0.0650(8) Uani 1 1 d .
H1 H 1.0010 -0.0746 0.4025 0.078 Uiso 1 1 calc R
C2 C 1.0712(3) -0.14557(18) 0.4338(3) 0.0809(11) Uani 1 1 d .
H2 H 1.0972 -0.1344 0.4904 0.097 Uiso 1 1 calc R
C3 C 1.0903(3) -0.19923(19) 0.4042(3) 0.0895(12) Uani 1 1 d .
H3 H 1.1275 -0.2239 0.4414 0.107 Uiso 1 1 calc R
C4 C 1.0545(3) -0.21511(17) 0.3209(3) 0.0815(11) Uani 1 1 d .
H4 H 1.0672 -0.2508 0.3015 0.098 Uiso 1 1 calc R
C5 C 0.9981(3) -0.17821(14) 0.2630(2) 0.0638(8) Uani 1 1 d .
C6 C 0.9767(2) -0.12428(13) 0.2923(2) 0.0555(7) Uani 1 1 d .
C7 C 0.9233(2) -0.08614(12) 0.23199(19) 0.0508(6) Uani 1 1 d .
C8 C 0.8981(2) -0.10139(13) 0.1429(2) 0.0548(7) Uani 1 1 d .
C9 C 0.9170(3) -0.15703(15) 0.1175(2) 0.0671(9) Uani 1 1 d .
H9 H 0.8970 -0.1684 0.0596 0.081 Uiso 1 1 calc R
C10 C 0.9631(3) -0.19366(15) 0.1752(2) 0.0741(10) Uani 1 1 d .
H10 H 0.9721 -0.2300 0.1567 0.089 Uiso 1 1 calc R
C11 C 0.8546(2) -0.06190(14) 0.07530(19) 0.0537(7) Uani 1 1 d .
C12 C 0.8071(2) -0.08502(14) -0.0106(2) 0.0586(7) Uani 1 1 d .
C13 C 0.8544(3) -0.08676(16) -0.0860(2) 0.0695(9) Uani 1 1 d .
H13 H 0.9185 -0.0745 -0.0835 0.083 Uiso 1 1 calc R
C14 C 0.8068(3) -0.10665(17) -0.1653(2) 0.0791(11) Uani 1 1 d .
H14 H 0.8398 -0.1076 -0.2152 0.095 Uiso 1 1 calc R
C15 C 0.7119(3) -0.12505(17) -0.1719(2) 0.0786(11) Uani 1 1 d .
C16 C 0.6669(3) -0.1250(2) -0.0963(3) 0.0900(13) Uani 1 1 d .
H16 H 0.6038 -0.1389 -0.0984 0.108 Uiso 1 1 calc R
C17 C 0.7130(3) -0.10505(19) -0.0170(2) 0.0806(11) Uani 1 1 d .
H17 H 0.6800 -0.1051 0.0329 0.097 Uiso 1 1 calc R
C18 C 0.6590(4) -0.1432(2) -0.2607(3) 0.1150(19) Uani 1 1 d .
H18A H 0.6687 -0.1159 -0.3049 0.173 Uiso 1 1 calc R
H18B H 0.5906 -0.1468 -0.2560 0.173 Uiso 1 1 calc R
H18C H 0.6843 -0.1784 -0.2772 0.173 Uiso 1 1 calc R
C19 C 0.8611(2) -0.00618(14) 0.08623(18) 0.0534(7) Uani 1 1 d .
C20 C 0.8305(2) 0.03814(13) 0.01996(19) 0.0549(7) Uani 1 1 d .
C21 C 0.8800(2) 0.04871(15) -0.0517(2) 0.0618(8) Uani 1 1 d .
H21 H 0.9328 0.0264 -0.0612 0.074 Uiso 1 1 calc R
C22 C 0.8530(2) 0.09164(16) -0.1095(2) 0.0669(9) Uani 1 1 d .
H22 H 0.8880 0.0979 -0.1572 0.080 Uiso 1 1 calc R
C23 C 0.7752(3) 0.12536(16) -0.0980(2) 0.0696(9) Uani 1 1 d .
C24 C 0.7245(3) 0.11472(19) -0.0275(3) 0.0807(11) Uani 1 1 d .
H24 H 0.6707 0.1365 -0.0192 0.097 Uiso 1 1 calc R
C25 C 0.7520(3) 0.07201(18) 0.0315(2) 0.0750(10) Uani 1 1 d .
H25 H 0.7173 0.0660 0.0794 0.090 Uiso 1 1 calc R
C26 C 0.7463(4) 0.1729(2) -0.1620(3) 0.1022(15) Uani 1 1 d .
H26A H 0.7684 0.2075 -0.1352 0.153 Uiso 1 1 calc R
H26B H 0.6766 0.1737 -0.1755 0.153 Uiso 1 1 calc R
H26C H 0.7754 0.1674 -0.2156 0.153 Uiso 1 1 calc R
C27 C 0.8903(2) -0.03130(13) 0.26085(18) 0.0503(6) Uani 1 1 d .
C28 C 0.8460(2) -0.02142(13) 0.33380(18) 0.0514(6) Uani 1 1 d .
H28 H 0.8462 -0.0494 0.3761 0.062 Uiso 1 1 calc R
C29 C 0.7985(2) 0.03026(13) 0.34933(19) 0.0529(7) Uani 1 1 d .
H29 H 0.8026 0.0575 0.3064 0.063 Uiso 1 1 calc R
C30 C 0.7485(2) 0.04532(13) 0.41743(18) 0.0512(6) Uani 1 1 d .
C31 C 0.6930(2) 0.09755(13) 0.41625(19) 0.0551(7) Uani 1 1 d .
C32 C 0.6502(2) 0.10070(13) 0.49218(18) 0.0524(7) Uani 1 1 d .
C33 C 0.6767(2) 0.04930(13) 0.54461(18) 0.0530(7) Uani 1 1 d .
C34 C 0.7359(2) 0.01732(13) 0.50121(18) 0.0527(7) Uani 1 1 d .
C35 C 0.6877(2) 0.13871(13) 0.34217(19) 0.0569(7) Uani 1 1 d .
C36 C 0.6358(3) 0.12689(17) 0.2613(2) 0.0765(10) Uani 1 1 d .
H36 H 0.6014 0.0936 0.2536 0.092 Uiso 1 1 calc R
C37 C 0.6340(3) 0.16411(19) 0.1912(2) 0.0834(11) Uani 1 1 d .
H37 H 0.5980 0.1553 0.1373 0.100 Uiso 1 1 calc R
C38 C 0.6835(3) 0.21296(17) 0.1990(2) 0.0731(10) Uani 1 1 d .
C39 C 0.7339(4) 0.2255(2) 0.2808(3) 0.0982(14) Uani 1 1 d .
H39 H 0.7675 0.2591 0.2885 0.118 Uiso 1 1 calc R
C40 C 0.7353(3) 0.18893(18) 0.3516(3) 0.0866(12) Uani 1 1 d .
H40 H 0.7689 0.1986 0.4062 0.104 Uiso 1 1 calc R
C41 C 0.6832(4) 0.2533(2) 0.1221(3) 0.1051(17) Uani 1 1 d .
H41A H 0.7422 0.2490 0.0952 0.158 Uiso 1 1 calc R
H41B H 0.6789 0.2908 0.1434 0.158 Uiso 1 1 calc R
H41C H 0.6281 0.2457 0.0790 0.158 Uiso 1 1 calc R
C42 C 0.5950(2) 0.14863(13) 0.52155(18) 0.0530(7) Uani 1 1 d .
C43 C 0.5083(3) 0.16665(16) 0.4762(2) 0.0688(9) Uani 1 1 d .
H43 H 0.4799 0.1465 0.4275 0.083 Uiso 1 1 calc R
C44 C 0.4629(3) 0.21439(16) 0.5023(3) 0.0741(10) Uani 1 1 d .
H44 H 0.4043 0.2255 0.4705 0.089 Uiso 1 1 calc R
C45 C 0.5015(2) 0.24574(15) 0.5735(2) 0.0648(8) Uani 1 1 d .
C46 C 0.5877(3) 0.22765(18) 0.6188(3) 0.0807(11) Uani 1 1 d .
H46 H 0.6163 0.2480 0.6671 0.097 Uiso 1 1 calc R
C47 C 0.6326(3) 0.17956(17) 0.5939(2) 0.0750(10) Uani 1 1 d .
H47 H 0.6900 0.1678 0.6270 0.090 Uiso 1 1 calc R
C48 C 0.4525(3) 0.29851(18) 0.5998(3) 0.0919(13) Uani 1 1 d .
H48A H 0.4097 0.3122 0.5500 0.138 Uiso 1 1 calc R
H48B H 0.5011 0.3261 0.6179 0.138 Uiso 1 1 calc R
H48C H 0.4155 0.2907 0.6480 0.138 Uiso 1 1 calc R
C49 C 0.6348(2) 0.03541(12) 0.62751(19) 0.0538(7) Uani 1 1 d .
C50 C 0.5343(3) 0.03007(15) 0.6250(2) 0.0643(8) Uani 1 1 d .
H50 H 0.4945 0.0353 0.5719 0.077 Uiso 1 1 calc R
C51 C 0.4930(3) 0.01691(17) 0.7015(2) 0.0729(9) Uani 1 1 d .
H51 H 0.4258 0.0123 0.6982 0.087 Uiso 1 1 calc R
C52 C 0.5494(3) 0.01049(15) 0.7821(2) 0.0682(9) Uani 1 1 d .
C53 C 0.6487(3) 0.01475(16) 0.7839(2) 0.0729(10) Uani 1 1 d .
H53 H 0.6884 0.0091 0.8370 0.087 Uiso 1 1 calc R
C54 C 0.6906(3) 0.02729(16) 0.7080(2) 0.0662(8) Uani 1 1 d .
H54 H 0.7580 0.0303 0.7114 0.079 Uiso 1 1 calc R
C55 C 0.5030(4) -0.0008(2) 0.8656(3) 0.0986(14) Uani 1 1 d .
H55A H 0.4365 0.0117 0.8576 0.148 Uiso 1 1 calc R
H55B H 0.5382 0.0189 0.9144 0.148 Uiso 1 1 calc R
H55C H 0.5049 -0.0400 0.8779 0.148 Uiso 1 1 calc R
C56 C 0.7835(2) -0.03600(12) 0.53165(18) 0.0516(7) Uani 1 1 d .
C57 C 0.7403(3) -0.08705(14) 0.5133(2) 0.0653(8) Uani 1 1 d .
H57 H 0.6783 -0.0888 0.4819 0.078 Uiso 1 1 calc R
C58 C 0.7879(3) -0.13590(15) 0.5411(3) 0.0745(10) Uani 1 1 d .
H58 H 0.7573 -0.1698 0.5272 0.089 Uiso 1 1 calc R
C59 C 0.8786(3) -0.13576(15) 0.5883(2) 0.0682(9) Uani 1 1 d .
C60 C 0.9206(3) -0.08529(17) 0.6066(3) 0.0864(12) Uani 1 1 d .
H60 H 0.9823 -0.0837 0.6384 0.104 Uiso 1 1 calc R
C61 C 0.8743(3) -0.03627(15) 0.5793(3) 0.0855(13) Uani 1 1 d .
H61 H 0.9054 -0.0026 0.5936 0.103 Uiso 1 1 calc R
C62 C 0.9297(4) -0.18938(18) 0.6184(3) 0.1044(16) Uani 1 1 d .
H62A H 0.8868 -0.2119 0.6488 0.157 Uiso 1 1 calc R
H62B H 0.9875 -0.1810 0.6577 0.157 Uiso 1 1 calc R
H62C H 0.9471 -0.2093 0.5678 0.157 Uiso 1 1 calc R
C63 C 0.4364(5) 0.1524(3) 0.7613(6) 0.164(3) Uani 1 1 d .
H63A H 0.4358 0.1836 0.7207 0.196 Uiso 1 1 calc R
H63B H 0.4852 0.1260 0.7468 0.196 Uiso 1 1 calc R

loop_
_atom_site_aniso_label
_atom_site_aniso_U_11
_atom_site_aniso_U_22
_atom_site_aniso_U_33
_atom_site_aniso_U_23
_atom_site_aniso_U_13
_atom_site_aniso_U_12
Cl1 0.1364(14) 0.1567(18) 0.276(3) -0.0381(19) -0.0056(16) -0.0495(13)
Cl2 0.1075(10) 0.1350(13) 0.1817(16) -0.0361(12) 0.0144(10) -0.0067(9)
S1 0.0757(5) 0.0508(4) 0.0460(4) -0.0008(3) 0.0138(3) -0.0096(4)
C1 0.0659(18) 0.0601(19) 0.0674(19) 0.0024(16) 0.0005(15) -0.0050(16)
C2 0.081(2) 0.078(3) 0.080(2) 0.008(2) -0.0113(19) 0.000(2)
C3 0.090(3) 0.078(3) 0.096(3) 0.016(2) -0.004(2) 0.014(2)
C4 0.090(3) 0.059(2) 0.097(3) 0.009(2) 0.020(2) 0.014(2)
C5 0.0709(19) 0.0525(18) 0.071(2) 0.0007(15) 0.0206(16) 0.0000(15)
C6 0.0562(15) 0.0528(17) 0.0590(17) 0.0047(13) 0.0128(13) -0.0061(13)
C7 0.0538(15) 0.0476(15) 0.0531(15) -0.0010(12) 0.0149(12) -0.0068(13)
C8 0.0591(16) 0.0537(17) 0.0542(16) -0.0052(13) 0.0172(13) -0.0084(14)
C9 0.089(2) 0.0577(19) 0.0568(17) -0.0119(15) 0.0172(16) -0.0033(18)
C10 0.101(3) 0.0480(18) 0.077(2) -0.0034(16) 0.027(2) 0.0051(18)
C11 0.0557(15) 0.0594(18) 0.0484(15) -0.0066(13) 0.0162(12) -0.0076(14)
C12 0.0689(18) 0.0597(18) 0.0487(15) -0.0031(13) 0.0133(13) -0.0071(15)
C13 0.075(2) 0.078(2) 0.0577(18) -0.0119(16) 0.0172(16) -0.0111(18)
C14 0.109(3) 0.083(3) 0.0489(17) -0.0098(17) 0.0239(18) -0.018(2)
C15 0.106(3) 0.075(2) 0.0534(18) -0.0071(17) 0.0032(18) -0.015(2)
C16 0.085(2) 0.118(4) 0.067(2) -0.013(2) 0.0071(19) -0.041(3)
C17 0.084(2) 0.105(3) 0.0561(19) -0.0156(19) 0.0226(17) -0.029(2)
C18 0.157(5) 0.123(4) 0.061(2) -0.013(3) -0.003(3) -0.046(4)
C19 0.0552(15) 0.0630(18) 0.0436(14) -0.0024(13) 0.0126(12) -0.0059(14)
C20 0.0588(16) 0.0587(18) 0.0479(15) -0.0030(13) 0.0095(12) -0.0043(14)
C21 0.0581(17) 0.072(2) 0.0577(17) 0.0061(15) 0.0149(14) 0.0011(16)
C22 0.0619(18) 0.084(2) 0.0566(18) 0.0114(16) 0.0146(14) -0.0064(17)
C23 0.075(2) 0.070(2) 0.0617(19) 0.0072(17) 0.0025(16) -0.0002(18)
C24 0.082(2) 0.092(3) 0.071(2) 0.008(2) 0.0200(18) 0.029(2)
C25 0.077(2) 0.093(3) 0.0584(19) 0.0084(18) 0.0239(16) 0.016(2)
C26 0.113(3) 0.099(3) 0.093(3) 0.033(3) 0.008(3) 0.020(3)
C27 0.0540(15) 0.0515(16) 0.0459(14) 0.0007(12) 0.0076(11) -0.0042(13)
C28 0.0613(16) 0.0504(16) 0.0426(14) -0.0003(12) 0.0065(12) -0.0008(13)
C29 0.0643(16) 0.0500(16) 0.0450(14) 0.0036(12) 0.0091(12) -0.0015(14)
C30 0.0607(16) 0.0489(16) 0.0450(14) 0.0008(12) 0.0097(12) 0.0019(13)
C31 0.0684(17) 0.0518(17) 0.0453(14) 0.0038(13) 0.0078(13) 0.0022(14)
C32 0.0611(16) 0.0518(16) 0.0446(14) 0.0024(12) 0.0073(12) 0.0042(13)
C33 0.0625(16) 0.0527(16) 0.0435(14) 0.0029(12) 0.0054(12) 0.0000(14)
C34 0.0657(16) 0.0497(16) 0.0428(14) -0.0003(12) 0.0074(12) 0.0000(14)
C35 0.0698(18) 0.0544(17) 0.0484(15) 0.0084(13) 0.0148(13) 0.0119(15)
C36 0.106(3) 0.067(2) 0.0557(18) 0.0112(16) 0.0041(18) -0.007(2)
C37 0.109(3) 0.090(3) 0.0487(18) 0.0129(18) -0.0003(18) 0.007(2)
C38 0.080(2) 0.076(2) 0.066(2) 0.0250(18) 0.0217(17) 0.020(2)
C39 0.115(3) 0.077(3) 0.100(3) 0.030(2) 0.003(3) -0.022(3)
C40 0.103(3) 0.078(3) 0.073(2) 0.022(2) -0.011(2) -0.019(2)
C41 0.123(4) 0.108(4) 0.091(3) 0.052(3) 0.038(3) 0.034(3)
C42 0.0592(16) 0.0560(17) 0.0449(14) 0.0052(12) 0.0108(12) 0.0033(14)
C43 0.0689(19) 0.069(2) 0.066(2) -0.0033(16) -0.0027(16) 0.0033(17)
C44 0.0594(18) 0.074(2) 0.088(2) 0.012(2) 0.0043(17) 0.0153(18)
C45 0.0655(18) 0.0593(19) 0.073(2) 0.0057(16) 0.0229(16) 0.0045(16)
C46 0.082(2) 0.084(3) 0.075(2) -0.024(2) 0.0039(19) 0.012(2)
C47 0.070(2) 0.082(2) 0.069(2) -0.0130(19) -0.0056(17) 0.0184(19)
C48 0.091(3) 0.069(3) 0.120(4) -0.006(2) 0.031(2) 0.016(2)
C49 0.0696(18) 0.0464(15) 0.0465(15) 0.0006(12) 0.0114(13) 0.0007(14)
C50 0.0682(19) 0.074(2) 0.0511(17) 0.0029(15) 0.0102(14) 0.0006(17)
C51 0.071(2) 0.080(2) 0.071(2) 0.0021(18) 0.0219(17) -0.0051(19)
C52 0.095(2) 0.060(2) 0.0534(17) 0.0009(15) 0.0222(17) -0.0078(18)
C53 0.094(2) 0.079(2) 0.0451(16) 0.0085(16) 0.0044(16) -0.012(2)
C54 0.0699(19) 0.076(2) 0.0517(17) 0.0095(16) 0.0048(14) -0.0075(17)
C55 0.126(4) 0.104(3) 0.072(3) 0.007(2) 0.038(2) -0.015(3)
C56 0.0676(17) 0.0471(15) 0.0409(13) 0.0005(11) 0.0094(12) -0.0021(13)
C57 0.0672(19) 0.0580(19) 0.070(2) -0.0047(16) 0.0064(16) -0.0061(16)
C58 0.092(3) 0.0439(17) 0.089(2) -0.0025(17) 0.017(2) -0.0082(17)
C59 0.097(3) 0.0535(19) 0.0546(17) 0.0064(14) 0.0121(17) 0.0086(18)
C60 0.089(3) 0.068(2) 0.094(3) 0.000(2) -0.027(2) 0.004(2)
C61 0.092(3) 0.0475(19) 0.108(3) 0.0017(19) -0.026(2) -0.0077(18)
C62 0.148(4) 0.067(3) 0.098(3) 0.020(2) 0.013(3) 0.026(3)
C63 0.165(6) 0.098(4) 0.250(9) -0.022(5) 0.117(6) -0.019(4)

loop_
_atom_type_symbol
_atom_type_description
_atom_type_scat_dispersion_real
_atom_type_scat_dispersion_imag
_atom_type_scat_source
C C 0.0181 0.0091 'International Tables Vol C Tables 4.2.6.8 and 6.1.1.4'
H H 0.0000 0.0000 'International Tables Vol C Tables 4.2.6.8 and 6.1.1.4'
S S 0.3331 0.5567 'International Tables Vol C Tables 4.2.6.8 and 6.1.1.4'
Cl Cl 0.3639 0.7018 'International Tables Vol C Tables 4.2.6.8 and 6.1.1.4'

loop_
_geom_angle_atom_site_label_1
_geom_angle_atom_site_label_2
_geom_angle_atom_site_label_3
_geom_angle
C19 S1 C27 100.09(14)
C2 C1 H1 119.3
C2 C1 C6 121.4(4)
C6 C1 H1 119.3
C1 C2 H2 119.7
C1 C2 C3 120.7(4)
C3 C2 H2 119.7
C2 C3 H3 120.1
C4 C3 C2 119.8(4)
C4 C3 H3 120.1
C3 C4 H4 119.5
C3 C4 C5 121.1(4)
C5 C4 H4 119.5
C6 C5 C4 119.9(3)
C6 C5 C10 118.5(3)
C10 C5 C4 121.6(3)
C1 C6 C7 123.1(3)
C5 C6 C1 117.1(3)
C5 C6 C7 119.6(3)
C6 C7 C27 122.2(3)
C8 C7 C6 119.9(3)
C8 C7 C27 117.9(3)
C7 C8 C9 118.3(3)
C7 C8 C11 122.5(3)
C9 C8 C11 119.2(3)
C8 C9 H9 119.2
C10 C9 C8 121.6(3)
C10 C9 H9 119.2
C5 C10 H10 119.2
C9 C10 C5 121.7(3)
C9 C10 H10 119.2
C8 C11 C12 118.0(3)
C19 C11 C8 122.5(3)
C19 C11 C12 119.4(3)
C13 C12 C11 122.1(3)
C17 C12 C11 120.2(3)
C17 C12 C13 117.7(3)
C12 C13 H13 119.8
C12 C13 C14 120.5(3)
C14 C13 H13 119.8
C13 C14 H14 119.2
C15 C14 C13 121.5(3)
C15 C14 H14 119.2
C14 C15 C18 120.7(4)
C16 C15 C14 117.6(3)
C16 C15 C18 121.8(4)
C15 C16 H16 119.2
C15 C16 C17 121.6(4)
C17 C16 H16 119.2
C12 C17 C16 121.1(3)
C12 C17 H17 119.5
C16 C17 H17 119.5
C15 C18 H18A 109.5
C15 C18 H18B 109.5
C15 C18 H18C 109.5
H18A C18 H18B 109.5
H18A C18 H18C 109.5
H18B C18 H18C 109.5
C11 C19 S1 121.8(2)
C11 C19 C20 127.9(3)
C20 C19 S1 110.2(2)
C21 C20 C19 122.5(3)
C21 C20 C25 117.6(3)
C25 C20 C19 119.9(3)
C20 C21 H21 119.3
C20 C21 C22 121.3(3)
C22 C21 H21 119.3
C21 C22 H22 119.4
C23 C22 C21 121.1(3)
C23 C22 H22 119.4
C22 C23 C26 120.7(4)
C24 C23 C22 118.0(3)
C24 C23 C26 121.2(4)
C23 C24 H24 119.5
C23 C24 C25 121.1(4)
C25 C24 H24 119.5
C20 C25 C24 120.8(3)
C20 C25 H25 119.6
C24 C25 H25 119.6
C23 C26 H26A 109.5
C23 C26 H26B 109.5
C23 C26 H26C 109.5
H26A C26 H26B 109.5
H26A C26 H26C 109.5
H26B C26 H26C 109.5
C7 C27 S1 114.3(2)
C28 C27 S1 119.7(2)
C28 C27 C7 125.9(3)
C27 C28 H28 118.4
C27 C28 C29 123.2(3)
C29 C28 H28 118.4
C28 C29 H29 115.2
C30 C29 C28 129.7(3)
C30 C29 H29 115.2
C29 C30 C31 122.0(3)
C29 C30 C34 131.4(3)
C34 C30 C31 106.6(2)
C30 C31 C35 123.6(3)
C32 C31 C30 108.4(3)
C32 C31 C35 128.0(3)
C31 C32 C33 107.7(3)
C31 C32 C42 126.3(3)
C42 C32 C33 125.9(3)
C34 C33 C32 109.5(3)
C34 C33 C49 127.3(3)
C49 C33 C32 122.9(3)
C30 C34 C56 124.8(3)
C33 C34 C30 107.7(3)
C33 C34 C56 127.5(3)
C36 C35 C31 120.6(3)
C40 C35 C31 121.5(3)
C40 C35 C36 117.8(3)
C35 C36 H36 119.6
C35 C36 C37 120.8(4)
C37 C36 H36 119.6
C36 C37 H37 119.1
C38 C37 C36 121.8(4)
C38 C37 H37 119.1
C37 C38 C39 117.6(3)
C37 C38 C41 121.9(4)
C39 C38 C41 120.5(4)
C38 C39 H39 119.4
C38 C39 C40 121.1(4)
C40 C39 H39 119.4
C35 C40 C39 120.9(4)
C35 C40 H40 119.6
C39 C40 H40 119.6
C38 C41 H41A 109.5
C38 C41 H41B 109.5
C38 C41 H41C 109.5
H41A C41 H41B 109.5
H41A C41 H41C 109.5
H41B C41 H41C 109.5
C43 C42 C32 122.8(3)
C47 C42 C32 120.1(3)
C47 C42 C43 116.9(3)
C42 C43 H43 119.6
C42 C43 C44 120.8(3)
C44 C43 H43 119.6
C43 C44 H44 119.0
C45 C44 C43 122.1(3)
C45 C44 H44 119.0
C44 C45 C48 121.5(3)
C46 C45 C44 117.1(3)
C46 C45 C48 121.5(4)
C45 C46 H46 119.4
C45 C46 C47 121.1(4)
C47 C46 H46 119.4
C42 C47 C46 121.9(3)
C42 C47 H47 119.0
C46 C47 H47 119.0
C45 C48 H48A 109.5
C45 C48 H48B 109.5
C45 C48 H48C 109.5
H48A C48 H48B 109.5
H48A C48 H48C 109.5
H48B C48 H48C 109.5
C50 C49 C33 119.1(3)
C54 C49 C33 123.4(3)
C54 C49 C50 117.5(3)
C49 C50 H50 119.8
C51 C50 C49 120.4(3)
C51 C50 H50 119.8
C50 C51 H51 119.3
C52 C51 C50 121.5(3)
C52 C51 H51 119.3
C51 C52 C55 120.9(4)
C53 C52 C51 117.8(3)
C53 C52 C55 121.3(4)
C52 C53 H53 119.4
C52 C53 C54 121.1(3)
C54 C53 H53 119.4
C49 C54 C53 121.6(3)
C49 C54 H54 119.2
C53 C54 H54 119.2
C52 C55 H55A 109.5
C52 C55 H55B 109.5
C52 C55 H55C 109.5
H55A C55 H55B 109.5
H55A C55 H55C 109.5
H55B C55 H55C 109.5
C57 C56 C34 122.6(3)
C61 C56 C34 120.7(3)
C61 C56 C57 116.7(3)
C56 C57 H57 119.6
C56 C57 C58 120.8(3)
C58 C57 H57 119.6
C57 C58 H58 119.0
C59 C58 C57 122.0(3)
C59 C58 H58 119.0
C58 C59 C62 121.5(4)
C60 C59 C58 116.9(3)
C60 C59 C62 121.7(4)
C59 C60 H60 119.1
C59 C60 C61 121.9(4)
C61 C60 H60 119.1
C56 C61 C60 121.7(3)
C56 C61 H61 119.2
C60 C61 H61 119.2
C59 C62 H62A 109.5
C59 C62 H62B 109.5
C59 C62 H62C 109.5
H62A C62 H62B 109.5
H62A C62 H62C 109.5
H62B C62 H62C 109.5
Cl1 C63 H63A 109.8
Cl1 C63 H63B 109.8
Cl2 C63 Cl1 109.4(4)
Cl2 C63 H63A 109.8
Cl2 C63 H63B 109.8
H63A C63 H63B 108.3

loop_
_geom_bond_atom_site_label_1
_geom_bond_atom_site_label_2
_geom_bond_distance
Cl1 C63 1.783(8)
Cl2 C63 1.712(7)
S1 C19 1.762(3)
S1 C27 1.764(3)
C1 H1 0.9300
C1 C2 1.362(5)
C1 C6 1.428(4)
C2 H2 0.9300
C2 C3 1.400(6)
C3 H3 0.9300
C3 C4 1.358(6)
C4 H4 0.9300
C4 C5 1.414(5)
C5 C6 1.412(5)
C5 C10 1.414(5)
C6 C7 1.436(4)
C7 C8 1.405(4)
C7 C27 1.477(4)
C8 C9 1.423(5)
C8 C11 1.473(4)
C9 H9 0.9300
C9 C10 1.347(5)
C10 H10 0.9300
C11 C12 1.496(4)
C11 C19 1.350(5)
C12 C13 1.387(4)
C12 C17 1.379(5)
C13 H13 0.9300
C13 C14 1.387(5)
C14 H14 0.9300
C14 C15 1.376(6)
C15 C16 1.370(6)
C15 C18 1.519(5)
C16 H16 0.9300
C16 C17 1.380(5)
C17 H17 0.9300
C18 H18A 0.9600
C18 H18B 0.9600
C18 H18C 0.9600
C19 C20 1.491(4)
C20 C21 1.376(4)
C20 C25 1.384(5)
C21 H21 0.9300
C21 C22 1.377(5)
C22 H22 0.9300
C22 C23 1.373(5)
C23 C24 1.372(5)
C23 C26 1.521(5)
C24 H24 0.9300
C24 C25 1.385(5)
C25 H25 0.9300
C26 H26A 0.9600
C26 H26B 0.9600
C26 H26C 0.9600
C27 C28 1.349(4)
C28 H28 0.9300
C28 C29 1.436(4)
C29 H29 0.9300
C29 C30 1.360(4)
C30 C31 1.469(4)
C30 C34 1.468(4)
C31 C32 1.360(4)
C31 C35 1.493(4)
C32 C33 1.491(4)
C32 C42 1.479(4)
C33 C34 1.350(4)
C33 C49 1.485(4)
C34 C56 1.487(4)
C35 C36 1.376(5)
C35 C40 1.373(5)
C36 H36 0.9300
C36 C37 1.389(5)
C37 H37 0.9300
C37 C38 1.356(6)
C38 C39 1.383(6)
C38 C41 1.518(5)
C39 H39 0.9300
C39 C40 1.387(5)
C40 H40 0.9300
C41 H41A 0.9600
C41 H41B 0.9600
C41 H41C 0.9600
C42 C43 1.379(4)
C42 C47 1.376(5)
C43 H43 0.9300
C43 C44 1.387(5)
C44 H44 0.9300
C44 C45 1.373(5)
C45 C46 1.372(5)
C45 C48 1.513(5)
C46 H46 0.9300
C46 C47 1.385(5)
C47 H47 0.9300
C48 H48A 0.9600
C48 H48B 0.9600
C48 H48C 0.9600
C49 C50 1.391(5)
C49 C54 1.379(4)
C50 H50 0.9300
C50 C51 1.391(5)
C51 H51 0.9300
C51 C52 1.379(5)
C52 C53 1.373(5)
C52 C55 1.512(5)
C53 H53 0.9300
C53 C54 1.383(5)
C54 H54 0.9300
C55 H55A 0.9600
C55 H55B 0.9600
C55 H55C 0.9600
C56 C57 1.377(4)
C56 C61 1.371(5)
C57 H57 0.9300
C57 C58 1.386(5)
C58 H58 0.9300
C58 C59 1.367(5)
C59 C60 1.358(5)
C59 C62 1.512(5)
C60 H60 0.9300
C60 C61 1.380(5)
C61 H61 0.9300
C62 H62A 0.9600
C62 H62B 0.9600
C62 H62C 0.9600
C63 H63A 0.9700
C63 H63B 0.9700

loop_
_geom_torsion_atom_site_label_1
_geom_torsion_atom_site_label_2
_geom_torsion_atom_site_label_3
_geom_torsion_atom_site_label_4
_geom_torsion
S1 C19 C20 C21 109.5(3)
S1 C19 C20 C25 -67.7(4)
S1 C27 C28 C29 10.1(4)
C1 C2 C3 C4 1.6(7)
C1 C6 C7 C8 172.3(3)
C1 C6 C7 C27 -9.7(5)
C2 C1 C6 C5 1.3(5)
C2 C1 C6 C7 -175.2(3)
C2 C3 C4 C5 0.2(7)
C3 C4 C5 C6 -1.2(6)
C3 C4 C5 C10 177.9(4)
C4 C5 C6 C1 0.5(5)
C4 C5 C6 C7 177.1(3)
C4 C5 C10 C9 -173.9(4)
C5 C6 C7 C8 -4.1(4)
C5 C6 C7 C27 173.8(3)
C6 C1 C2 C3 -2.4(6)
C6 C5 C10 C9 5.3(6)
C6 C7 C8 C9 7.0(4)
C6 C7 C8 C11 -172.0(3)
C6 C7 C27 S1 136.4(2)
C6 C7 C27 C28 -46.1(4)
C7 C8 C9 C10 -4.0(5)
C7 C8 C11 C12 -164.4(3)
C7 C8 C11 C19 19.5(4)
C7 C27 C28 C29 -167.2(3)
C8 C7 C27 S1 -45.6(3)
C8 C7 C27 C28 131.8(3)
C8 C9 C10 C5 -2.3(6)
C8 C11 C12 C13 -98.8(4)
C8 C11 C12 C17 81.8(4)
C8 C11 C19 S1 -8.4(4)
C8 C11 C19 C20 172.6(3)
C9 C8 C11 C12 16.6(4)
C9 C8 C11 C19 -159.5(3)
C10 C5 C6 C1 -178.7(3)
C10 C5 C6 C7 -2.0(5)
C11 C8 C9 C10 175.1(3)
C11 C12 C13 C14 -177.7(4)
C11 C12 C17 C16 178.1(4)
C11 C19 C20 C21 -71.3(5)
C11 C19 C20 C25 111.4(4)
C12 C11 C19 S1 175.6(2)
C12 C11 C19 C20 -3.5(5)
C12 C13 C14 C15 0.1(7)
C13 C12 C17 C16 -1.3(7)
C13 C14 C15 C16 -2.4(7)
C13 C14 C15 C18 176.1(4)
C14 C15 C16 C17 2.9(8)
C15 C16 C17 C12 -1.0(8)
C17 C12 C13 C14 1.8(6)
C18 C15 C16 C17 -175.6(5)
C19 S1 C27 C7 47.7(2)
C19 S1 C27 C28 -129.9(2)
C19 C11 C12 C13 77.4(4)
C19 C11 C12 C17 -102.0(4)
C19 C20 C21 C22 -176.9(3)
C19 C20 C25 C24 177.7(4)
C20 C21 C22 C23 -0.3(6)
C21 C20 C25 C24 0.3(6)
C21 C22 C23 C24 -0.6(6)
C21 C22 C23 C26 179.7(4)
C22 C23 C24 C25 1.4(6)
C23 C24 C25 C20 -1.2(7)
C25 C20 C21 C22 0.4(5)
C26 C23 C24 C25 -178.9(4)
C27 S1 C19 C11 -22.4(3)
C27 S1 C19 C20 156.8(2)
C27 C7 C8 C9 -171.0(3)
C27 C7 C8 C11 10.0(4)
C27 C28 C29 C30 177.5(3)
C28 C29 C30 C31 -171.4(3)
C28 C29 C30 C34 8.1(6)
C29 C30 C31 C32 179.2(3)
C29 C30 C31 C35 -1.0(5)
C29 C30 C34 C33 -178.2(3)
C29 C30 C34 C56 3.3(5)
C30 C31 C32 C33 -0.6(3)
C30 C31 C32 C42 174.2(3)
C30 C31 C35 C36 71.2(5)
C30 C31 C35 C40 -107.8(4)
C30 C34 C56 C57 -91.5(4)
C30 C34 C56 C61 87.8(4)
C31 C30 C34 C33 1.4(3)
C31 C30 C34 C56 -177.2(3)
C31 C32 C33 C34 1.6(4)
C31 C32 C33 C49 -173.6(3)
C31 C32 C42 C43 64.9(5)
C31 C32 C42 C47 -111.0(4)
C31 C35 C36 C37 -177.3(4)
C31 C35 C40 C39 176.6(4)
C32 C31 C35 C36 -109.1(4)
C32 C31 C35 C40 72.0(5)
C32 C33 C34 C30 -1.8(3)
C32 C33 C34 C56 176.7(3)
C32 C33 C49 C50 58.5(4)
C32 C33 C49 C54 -121.6(4)
C32 C42 C43 C44 -175.0(3)
C32 C42 C47 C46 174.1(4)
C33 C32 C42 C43 -121.2(4)
C33 C32 C42 C47 63.0(5)
C33 C34 C56 C57 90.3(4)
C33 C34 C56 C61 -90.4(5)
C33 C49 C50 C51 179.8(3)
C33 C49 C54 C53 179.6(3)
C34 C30 C31 C32 -0.4(3)
C34 C30 C31 C35 179.4(3)
C34 C33 C49 C50 -115.7(4)
C34 C33 C49 C54 64.2(5)
C34 C56 C57 C58 178.5(3)
C34 C56 C61 C60 -178.6(4)
C35 C31 C32 C33 179.6(3)
C35 C31 C32 C42 -5.6(5)
C35 C36 C37 C38 0.5(7)
C36 C35 C40 C39 -2.4(7)
C36 C37 C38 C39 -1.9(7)
C36 C37 C38 C41 179.0(4)
C37 C38 C39 C40 1.3(7)
C38 C39 C40 C35 0.9(8)
C40 C35 C36 C37 1.7(6)
C41 C38 C39 C40 -179.7(4)
C42 C32 C33 C34 -173.3(3)
C42 C32 C33 C49 11.6(5)
C42 C43 C44 C45 0.1(6)
C43 C42 C47 C46 -2.0(6)
C43 C44 C45 C46 -0.4(6)
C43 C44 C45 C48 178.4(4)
C44 C45 C46 C47 -0.6(6)
C45 C46 C47 C42 1.9(7)
C47 C42 C43 C44 1.0(5)
C48 C45 C46 C47 -179.4(4)
C49 C33 C34 C30 173.1(3)
C49 C33 C34 C56 -8.5(5)
C49 C50 C51 C52 2.0(6)
C50 C49 C54 C53 -0.5(5)
C50 C51 C52 C53 -3.2(6)
C50 C51 C52 C55 176.7(4)
C51 C52 C53 C54 2.5(6)
C52 C53 C54 C49 -0.7(6)
C54 C49 C50 C51 -0.1(5)
C55 C52 C53 C54 -177.3(4)
C56 C57 C58 C59 0.7(6)
C57 C56 C61 C60 0.8(7)
C57 C58 C59 C60 -0.3(6)
C57 C58 C59 C62 179.8(4)
C58 C59 C60 C61 0.2(7)
C59 C60 C61 C56 -0.4(8)
C61 C56 C57 C58 -0.9(5)
C62 C59 C60 C61 -179.9(5)
